data_2100071
loop_
_publ_author_name
'Richard E. Marsh'

_publ_section_title
;
 Space group <i>P</i>1: an update
;
_journal_issue 3
_journal_name_full 'Acta Crystallographica Section B'
_journal_page_first 359
_journal_page_last 359
_journal_paper_doi 10.1107/S0108768105009651
_journal_volume 61
_journal_year 2005
_chemical_formula_moiety 'C16 H15 N3 O2'
_chemical_formula_sum 'C16 H15 N3 O2'
_space_group_crystal_system triclinic
_space_group_IT_number 2
_space_group_name_Hall '-P 1'
_space_group_name_H-M_alt 'P -1'
_audit_creation_method CRYM
_cell_angle_alpha 76.00
_cell_angle_beta 62.89
_cell_angle_gamma 89.87
_cell_formula_units_Z 2
_cell_length_a 9.2694
_cell_length_b 9.4267
_cell_length_c 9.6076
_cell_volume 719.391
_cod_data_source_file bk0148.cif
_cod_data_source_block QETTEO
_cod_depositor_comments
;
 Updating space group information and adding the symmetry operation list.

 Antanas Vaitkus,
 2018-06-14

  Added moiety chemical formula and Z value from Marsh (2005) paper.
  The summary chemical formula is calculated from moiety formula using
  AdHocParser
  (svn://www.crystallography.net/cod-tools/trunk/Formulae/AdHocParser.yp,
  revision 1441.)

  Andrius Merkys
  2013-11-11
;
_cod_original_sg_symbol_H-M P-1
_cod_original_formula_sum 'not given'
_cod_database_code 2100071

loop_
_space_group_symop_id
_space_group_symop_operation_xyz
1 x,y,z
2 -x,-y,-z

loop_
_atom_site_label
_atom_site_fract_x
_atom_site_fract_y
_atom_site_fract_z
_atom_site_type_symbol
O1 -0.81100 0.13310 0.59385 O
O2 -0.87620 0.19875 0.40335 O
N1 -0.77660 0.18100 0.45265 N
C1 -0.60075 0.21970 0.33215 C
C2 -0.48490 0.19425 0.38325 C
H1 -0.51585 0.15215 0.49470 H
C3 -0.32265 0.23090 0.26990 C
H2 -0.24095 0.21260 0.30345 H
C4 -0.27710 0.29405 0.10730 C
C5 -0.39695 0.31855 0.05980 C
H3 -0.36675 0.36140 -0.05140 H
C6 -0.56090 0.28140 0.17230 C
H4 -0.64330 0.29805 0.13960 H
C7 -0.10070 0.33000 -0.01230 C
C8 -0.04840 0.41850 -0.18505 C
H5 -0.05135 0.35635 -0.24695 H
H6 0.05875 0.46660 -0.23310 H
H7 -0.11880 0.49010 -0.18700 H
N2 -0.00070 0.27905 0.03810 N
N3 0.16460 0.31540 -0.07545 N
C9 0.25170 0.20915 -0.08090 C
C10 0.18355 0.05425 0.01910 C
H8 0.16575 -0.00155 -0.04310 H
H9 0.08255 0.05280 0.11175 H
H10 0.25770 0.00995 0.05430 H
C11 0.42705 0.24565 -0.19850 C
C12 0.53435 0.13980 -0.21900 C
H11 0.49390 0.04090 -0.15505 H
C13 0.69770 0.17450 -0.32950 C
H12 0.76790 0.09980 -0.34055 H
C14 0.75940 0.31570 -0.42365 C
H13 0.87220 0.33970 -0.49960 H
C15 0.65630 0.42220 -0.40715 C
H14 0.69820 0.52045 -0.47255 H
C16 0.49200 0.38840 -0.29615 C
H15 0.42260 0.46380 -0.28660 H
